data_2014409
loop_
_publ_author_name
'Madhukar Hemamalini'
'Packianathan Thomas Muthiah'
'Daniel E. Lynch'

_publ_section_title
;
 Hydrogen-bonding patterns in trimethoprim picolinate and
 2-amino-4,6-dimethylpyrimidinium picolinate hemihydrate
;
_journal_coeditor_code SQ1233
_journal_issue 2
_journal_name_full 'Acta Crystallographica Section C'
_journal_page_first o107
_journal_page_last o110
_journal_paper_doi 10.1107/S0108270105037856
_journal_volume 62
_journal_year 2006
_chemical_formula_iupac 'C6 H10 N3 + , C6 H4 N O2 - , 0.5H2 O'
_chemical_formula_moiety 'C6 H10 N3 + , C6 H4 N O2 - , 0.5H2 O'
_chemical_formula_structural 'C6 H10 N3 + , C6 H4 N O2 - , 0.5H2 O'
_chemical_formula_sum 'C12 H15 N4 O2.5'
_chemical_formula_weight 255.28
_chemical_name_common
;
2-amino-4,6-dimethylpyrimidinium picolinate hemihydrate
;
_chemical_name_systematic
;
2-amino-4,6-dimethylpyrimidin-1-ium pyridine-2-carboxylate hemihydrate
;
_space_group_IT_number 15
_symmetry_cell_setting monoclinic
_symmetry_space_group_name_Hall '-C 2yc'
_symmetry_space_group_name_H-M 'C 1 2/c 1'
_atom_sites_solution_hydrogens geom
_atom_sites_solution_primary direct
_atom_sites_solution_secondary difmap
_cell_angle_alpha 90
_cell_angle_beta 102.7400(10)
_cell_angle_gamma 90
_cell_formula_units_Z 8
_cell_length_a 15.7666(4)
_cell_length_b 8.79800(10)
_cell_length_c 18.5038(4)
_cell_measurement_reflns_used 2204
_cell_measurement_temperature 120
_cell_measurement_theta_max 25.99
_cell_measurement_theta_min 3.30
_cell_volume 2503.56(9)
_computing_cell_refinement 'DENZO and COLLECT'
_computing_data_collection 'DENZO (Otwinowski & Minor, 1997) and COLLECT (Nonius, 1998)'
_computing_data_reduction 'DENZO and COLLECT'
_computing_molecular_graphics 'PLATON (Spek, 2003)'
_computing_publication_material PLATON
_computing_structure_refinement 'SHELXL97 (Sheldrick, 1997)'
_computing_structure_solution 'SHELXS97 (Sheldrick, 1997)'
_diffrn_ambient_temperature 120
_diffrn_measured_fraction_theta_full 0.996
_diffrn_measured_fraction_theta_max 0.996
_diffrn_measurement_device_type 'Nonius KappaCCD area-detector'
_diffrn_measurement_method '\f and \w'
_diffrn_radiation_monochromator graphite
_diffrn_radiation_source 'Bruker Nonius FR591 rotating anode'
_diffrn_radiation_type MoK\a
_diffrn_radiation_wavelength 0.71073
_diffrn_reflns_av_R_equivalents 0.0263
_diffrn_reflns_av_sigmaI/netI 0.0182
_diffrn_reflns_limit_h_max 19
_diffrn_reflns_limit_h_min -19
_diffrn_reflns_limit_k_max 10
_diffrn_reflns_limit_k_min -10
_diffrn_reflns_limit_l_max 22
_diffrn_reflns_limit_l_min -22
_diffrn_reflns_number 16549
_diffrn_reflns_reduction_process ' ?'
_diffrn_reflns_theta_full 25.99
_diffrn_reflns_theta_max 25.99
_diffrn_reflns_theta_min 3.30
_diffrn_standards_decay_% 0
_diffrn_standards_number 0
_exptl_absorpt_coefficient_mu 0.098
_exptl_absorpt_correction_type none
_exptl_crystal_colour colourless
_exptl_crystal_density_diffrn 1.355
_exptl_crystal_density_method 'not measured'
_exptl_crystal_description block
_exptl_crystal_F_000 1080
_exptl_crystal_size_max 0.4
_exptl_crystal_size_mid 0.2
_exptl_crystal_size_min 0.1
_refine_diff_density_max 0.778
_refine_diff_density_min -0.822
_refine_ls_extinction_coef 0.060(4)
_refine_ls_extinction_expression Fc^*^=kFc[1+0.001Fc^2^\l^3^/sin(2\q)]^-1/4^
_refine_ls_extinction_method 'SHELXL97 (Sheldrick, 1997)'
_refine_ls_goodness_of_fit_ref 1.255
_refine_ls_hydrogen_treatment constr
_refine_ls_matrix_type full
_refine_ls_number_parameters 171
_refine_ls_number_reflns 2451
_refine_ls_number_restraints 0
_refine_ls_restrained_S_all 1.255
_refine_ls_R_factor_all 0.0641
_refine_ls_R_factor_gt 0.0601
_refine_ls_shift/su_max 0.000
_refine_ls_shift/su_mean 0.000
_refine_ls_structure_factor_coef Fsqd
_refine_ls_weighting_details 'calc w = 1/[\s^2^(Fo^2^)+(0.0834P)^2^+1.0121P] where P=(Fo^2^+2Fc^2^)/3'
_refine_ls_weighting_scheme calc
_refine_ls_wR_factor_gt 0.1382
_refine_ls_wR_factor_ref 0.1430
_reflns_number_gt 2204
_reflns_number_total 2451
_reflns_threshold_expression I>2\s(I)
_cod_data_source_file sq1233.cif
_cod_data_source_block II
_cod_depositor_comments
;
The following automatic conversions were performed:
'_symmetry_cell_setting' value 'Monoclinic' changed to 'monoclinic'
according to '/home/saulius/struct/CIF-dictionaries/cif_core.dic'
dictionary named 'cif_core.dic' version 2.4.1 from 2010-06-29.

Automatic conversion script
Id: cif_fix_enum 1527 2010-12-29 10:47:43Z saulius 

The following automatic conversions were performed:

'_symmetry_cell_setting' value 'Monoclinic' changed to 'monoclinic'
according to /home/saulius/struct/CIF-dictionaries/cif_core.dic
dictionary named 'cif_core.dic' version 2.4.1 from 2010-06-29.

Automatic conversion script
Id: cif_fix_values 1715 2011-07-08 13:25:40Z adriana 
;
_cod_original_cell_volume 2503.55(9)
_cod_original_sg_symbol_H-M 'C 2/c'
_cod_original_formula_sum 'C12 H15 N4 O2.50'
_cod_database_code 2014409
_cod_database_fobs_code 2014409

loop_
_symmetry_equiv_pos_as_xyz
x,y,z
-x,y,1/2-z
-x,-y,-z
x,-y,1/2+z
1/2+x,1/2+y,z
1/2-x,1/2+y,1/2-z
1/2-x,1/2-y,-z
1/2+x,1/2-y,1/2+z

loop_
_atom_site_aniso_label
_atom_site_aniso_U_11
_atom_site_aniso_U_22
_atom_site_aniso_U_33
_atom_site_aniso_U_12
_atom_site_aniso_U_13
_atom_site_aniso_U_23
N1 0.0181(6) 0.0184(6) 0.0161(6) 0.0009(4) 0.0048(5) -0.0014(4)
N2 0.0178(6) 0.0228(6) 0.0180(6) -0.0007(4) 0.0043(5) -0.0047(4)
N3 0.0214(6) 0.0192(6) 0.0173(6) 0.0005(5) 0.0065(5) -0.0002(4)
C2 0.0217(7) 0.0156(7) 0.0146(7) 0.0000(5) 0.0049(5) 0.0029(5)
C4 0.0235(7) 0.0180(7) 0.0197(7) 0.0010(5) 0.0091(6) 0.0043(5)
C5 0.0181(7) 0.0219(7) 0.0231(7) 0.0004(5) 0.0060(6) 0.0026(6)
C6 0.0196(7) 0.0187(7) 0.0182(7) -0.0004(5) 0.0038(5) 0.0046(5)
C7 0.0260(7) 0.0266(8) 0.0257(8) 0.0018(6) 0.0121(6) -0.0033(6)
C8 0.0217(7) 0.0241(8) 0.0228(7) -0.0015(6) 0.0024(6) -0.0014(6)
O1 0.0182(5) 0.0321(6) 0.0247(6) 0.0019(4) 0.0040(4) -0.0080(4)
O2 0.0205(5) 0.0359(6) 0.0224(6) -0.0001(4) 0.0038(4) -0.0115(4)
N4 0.0223(6) 0.0184(6) 0.0180(6) 0.0009(5) 0.0065(5) -0.0003(4)
C9 0.0208(7) 0.0169(7) 0.0148(7) 0.0020(5) 0.0031(5) 0.0012(5)
C10 0.0228(7) 0.0239(7) 0.0201(7) 0.0002(6) 0.0018(6) -0.0016(5)
C11 0.0358(9) 0.0229(8) 0.0179(7) -0.0016(6) 0.0027(6) -0.0044(5)
C12 0.0399(9) 0.0212(7) 0.0199(8) 0.0010(6) 0.0139(6) -0.0017(6)
C13 0.0269(8) 0.0205(7) 0.0237(7) 0.0004(6) 0.0119(6) 0.0013(5)
C14 0.0196(7) 0.0174(7) 0.0176(7) 0.0009(5) 0.0036(5) 0.0005(5)
O1W 0.0824(16) 0.0339(10) 0.0387(11) 0.0000 -0.0120(10) 0.0000

loop_
_atom_site_label
_atom_site_fract_x
_atom_site_fract_y
_atom_site_fract_z
_atom_site_U_iso_or_equiv
_atom_site_thermal_displace_type
_atom_site_calc_flag
_atom_site_refinement_flags
_atom_site_occupancy
_atom_site_type_symbol
N1 -0.00471(7) 0.71894(12) 0.48590(6) 0.0174(3) Uani . . 1.000 N
N2 0.13114(7) 0.79667(13) 0.54980(6) 0.0195(3) Uani . . 1.000 N
N3 0.01063(8) 0.89924(13) 0.58351(6) 0.0190(3) Uani . . 1.000 N
C2 0.04584(9) 0.80507(14) 0.54005(7) 0.0172(4) Uani . . 1.000 C
C4 -0.07541(9) 0.90978(15) 0.56940(8) 0.0197(4) Uani . . 1.000 C
C5 -0.13012(9) 0.82756(16) 0.51217(8) 0.0208(4) Uani . . 1.000 C
C6 -0.09286(9) 0.72949(15) 0.47096(8) 0.0189(4) Uani . . 1.000 C
C7 -0.11364(10) 1.01425(18) 0.61770(8) 0.0251(4) Uani . . 1.000 C
C8 -0.14136(9) 0.63004(17) 0.41025(8) 0.0233(4) Uani . . 1.000 C
O1 0.06155(6) 0.55173(12) 0.39158(6) 0.0251(3) Uani . . 1.000 O
O2 0.19643(7) 0.59392(13) 0.45783(6) 0.0264(3) Uani . . 1.000 O
N4 0.26418(7) 0.48590(13) 0.34444(6) 0.0192(3) Uani . . 1.000 N
C9 0.17995(9) 0.46233(15) 0.34366(7) 0.0176(4) Uani . . 1.000 C
C10 0.12663(10) 0.37113(17) 0.29108(8) 0.0227(4) Uani . . 1.000 C
C11 0.16146(11) 0.30355(17) 0.23621(8) 0.0260(5) Uani . . 1.000 C
C12 0.24774(11) 0.32921(16) 0.23601(8) 0.0259(5) Uani . . 1.000 C
C13 0.29686(10) 0.41996(16) 0.29116(8) 0.0227(4) Uani . . 1.000 C
C14 0.14375(9) 0.54243(15) 0.40325(8) 0.0183(4) Uani . . 1.000 C
O1W 0.00000 0.7153(2) 0.25000 0.0556(7) Uani . . 1.000 O
H1 0.02020 0.65550 0.46020 0.0210 Uiso . R 1.000 H
H2A 0.16470 0.85190 0.58430 0.0230 Uiso . R 1.000 H
H2B 0.15450 0.73580 0.52180 0.0230 Uiso . R 1.000 H
H5 -0.19140 0.84000 0.50250 0.0250 Uiso . R 1.000 H
H7A -0.13480 0.95450 0.65480 0.0300 Uiso . R 1.000 H
H7B -0.16210 1.07090 0.58720 0.0300 Uiso . R 1.000 H
H7C -0.06900 1.08570 0.64270 0.0300 Uiso . R 1.000 H
H8A -0.11540 0.63850 0.36690 0.0280 Uiso . R 1.000 H
H8B -0.20230 0.66210 0.39680 0.0280 Uiso . R 1.000 H
H8C -0.13820 0.52430 0.42720 0.0280 Uiso . R 1.000 H
H10 0.06750 0.35530 0.29270 0.0270 Uiso . R 1.000 H
H11 0.12650 0.24090 0.19960 0.0310 Uiso . R 1.000 H
H12 0.27310 0.28560 0.19880 0.0310 Uiso . R 1.000 H
H13 0.35640 0.43610 0.29110 0.0270 Uiso . R 1.000 H
H1W 0.01610 0.64410 0.29200 0.0670 Uiso . R 1.000 H

loop_
_atom_type_symbol
_atom_type_description
_atom_type_scat_dispersion_real
_atom_type_scat_dispersion_imag
_atom_type_scat_source
O O 0.0106 0.0060 'International Tables Vol C Tables 4.2.6.8 and 6.1.1.4'
N N 0.0061 0.0033 'International Tables Vol C Tables 4.2.6.8 and 6.1.1.4'
H H 0.0000 0.0000 'International Tables Vol C Tables 4.2.6.8 and 6.1.1.4'
C C 0.0033 0.0016 'International Tables Vol C Tables 4.2.6.8 and 6.1.1.4'

loop_
_geom_angle_atom_site_label_1
_geom_angle_atom_site_label_2
_geom_angle_atom_site_label_3
_geom_angle_site_symmetry_3
_geom_angle
_geom_angle_publ_flag
H1W O1W H1W 2_555 101.19 no
C2 N1 C6 . 121.13(12) yes
C2 N3 C4 . 117.42(12) yes
C2 N1 H1 . 119.42 no
C6 N1 H1 . 119.45 no
H2A N2 H2B . 120.01 no
C2 N2 H2A . 120.00 no
C2 N2 H2B . 119.99 no
C9 N4 C13 . 117.73(12) yes
N1 C2 N2 . 118.83(12) yes
N1 C2 N3 . 121.72(13) yes
N2 C2 N3 . 119.45(12) yes
C5 C4 C7 . 120.20(13) no
N3 C4 C7 . 116.99(12) yes
N3 C4 C5 . 122.80(13) yes
C4 C5 C6 . 118.43(13) no
C5 C6 C8 . 125.26(13) no
N1 C6 C8 . 116.34(12) yes
N1 C6 C5 . 118.40(13) yes
C6 C5 H5 . 120.82 no
C4 C5 H5 . 120.75 no
C4 C7 H7B . 109.49 no
H7A C7 H7B . 109.49 no
H7A C7 H7C . 109.48 no
C4 C7 H7C . 109.48 no
C4 C7 H7A . 109.44 no
H7B C7 H7C . 109.45 no
C6 C8 H8B . 109.46 no
C6 C8 H8C . 109.51 no
H8A C8 H8C . 109.46 no
H8B C8 H8C . 109.43 no
C6 C8 H8A . 109.50 no
H8A C8 H8B . 109.47 no
N4 C9 C14 . 116.70(12) yes
C10 C9 C14 . 120.55(13) no
N4 C9 C10 . 122.74(13) yes
C9 C10 C11 . 118.84(15) no
C10 C11 C12 . 118.72(14) no
C11 C12 C13 . 118.84(14) no
N4 C13 C12 . 123.12(15) yes
O1 C14 O2 . 126.11(14) yes
O2 C14 C9 . 117.86(13) yes
O1 C14 C9 . 116.03(12) yes
C9 C10 H10 . 120.56 no
C11 C10 H10 . 120.60 no
C12 C11 H11 . 120.70 no
C10 C11 H11 . 120.58 no
C11 C12 H12 . 120.57 no
C13 C12 H12 . 120.59 no
N4 C13 H13 . 118.45 no
C12 C13 H13 . 118.43 no

loop_
_geom_bond_atom_site_label_1
_geom_bond_atom_site_label_2
_geom_bond_site_symmetry_1
_geom_bond_site_symmetry_2
_geom_bond_distance
_geom_bond_publ_flag
O1 C14 . . 1.2687(18) yes
O2 C14 . . 1.2430(18) yes
O1W H1W . . 0.9868 no
O1W H1W . 2_555 0.9868 no
N1 C2 . . 1.3642(17) yes
N1 C6 . . 1.3591(18) yes
N2 C2 . . 1.3190(18) yes
N3 C4 . . 1.3270(19) yes
N3 C2 . . 1.3558(18) yes
N1 H1 . . 0.8799 no
N2 H2A . . 0.8801 no
N2 H2B . . 0.8804 no
N4 C13 . . 1.3409(19) yes
N4 C9 . . 1.3410(18) yes
C4 C5 . . 1.409(2) no
C4 C7 . . 1.498(2) no
C5 C6 . . 1.367(2) no
C6 C8 . . 1.494(2) no
C5 H5 . . 0.9493 no
C7 H7C . . 0.9803 no
C7 H7A . . 0.9798 no
C7 H7B . . 0.9801 no
C8 H8A . . 0.9805 no
C8 H8C . . 0.9795 no
C8 H8B . . 0.9794 no
C9 C14 . . 1.5218(19) no
C9 C10 . . 1.392(2) no
C10 C11 . . 1.390(2) no
C11 C12 . . 1.380(2) no
C12 C13 . . 1.389(2) no
C10 H10 . . 0.9496 no
C11 H11 . . 0.9497 no
C12 H12 . . 0.9500 no
C13 H13 . . 0.9497 no

loop_
_geom_contact_atom_site_label_1
_geom_contact_atom_site_label_2
_geom_contact_distance
_geom_contact_site_symmetry_2
_geom_contact_publ_flag
O1 O1W 2.9588(14) . no
O1 N1 2.6657(15) . no
O1 C8 3.3640(18) . no
O1 O1W 2.9588(14) . no
O1W O1 2.9588(14) . no
O1W O1 2.9588(14) 2_555 no
O2 N2 2.8125(16) . no
O2 N2 2.9166(16) 7_566 no
O2 N4 2.7267(16) . no
O2 C8 3.3955(18) 3_566 no
O1 H10 2.5335 . no
O1 H8A 2.8307 . no
O1 H1W 1.9967 . no
O1 H1 1.7989 . no
O1W H7C 2.6904 4_574 no
O1W H7C 2.6904 3_576 no
O2 H8C 2.7041 3_566 no
O2 H1 2.8407 . no
O2 H2B 1.9343 . no
O2 H7B 2.8968 5_545 no
O2 H2B 2.7422 7_566 no
O2 H5 2.8560 5_545 no
O2 H2A 2.5262 7_566 no
N1 O1 2.6657(15) . no
N1 C14 3.4363(18) . no
N2 N4 2.9645(16) 7_566 no
N2 O2 2.8125(16) . no
N2 C4 3.3841(18) 3_576 no
N2 O2 2.9166(16) 7_566 no
N3 C2 3.4482(17) 3_576 no
N4 O2 2.7267(16) . no
N4 C12 3.3543(18) 6_555 no
N4 N2 2.9645(16) 7_566 no
N2 H8C 2.8543 3_566 no
N2 H11 2.8084 4_565 no
N2 H7B 2.9271 3_576 no
N3 H11 2.7823 4_565 no
N4 H12 2.7804 6_555 no
N4 H2A 2.0929 7_566 no
C2 C4 3.3210(19) 3_576 no
C2 N3 3.4482(17) 3_576 no
C4 C2 3.3210(19) 3_576 no
C4 N2 3.3841(18) 3_576 no
C6 C14 3.551(2) 3_566 no
C8 C13 3.371(2) 5_455 no
C8 O1 3.3640(18) . no
C8 O2 3.3955(18) 3_566 no
C11 C13 3.496(2) 6_545 no
C12 N4 3.3543(18) 6_545 no
C13 C8 3.371(2) 5_545 no
C13 C11 3.496(2) 6_555 no
C14 C6 3.551(2) 3_566 no
C14 N1 3.4363(18) . no
C2 H11 2.9734 4_565 no
C9 H2A 3.0012 7_566 no
C9 H1W 3.0093 . no
C9 H12 3.0840 6_555 no
C10 H7A 3.0282 3_566 no
C10 H1W 2.9695 . no
C13 H8B 2.9928 5_545 no
C13 H8A 3.0257 5_545 no
C13 H11 3.0612 6_555 no
C13 H2A 3.0151 7_566 no
C14 H2B 2.7516 . no
C14 H1 2.6077 . no
C14 H1W 2.6946 . no
H1 C14 2.6077 . no
H1 O1 1.7989 . no
H1 H2B 2.2842 . no
H1 O2 2.8407 . no
H1 H8A 2.4384 . no
H1W C14 2.6946 . no
H1W C10 2.9695 . no
H1W C9 3.0093 . no
H1W O1 1.9967 . no
H2A O2 2.5262 7_566 no
H2A C13 3.0151 7_566 no
H2A H11 2.4795 4_565 no
H2A C9 3.0012 7_566 no
H2A N4 2.0929 7_566 no
H2B H8C 2.5100 3_566 no
H2B O2 2.7422 7_566 no
H2B H1 2.2842 . no
H2B C14 2.7516 . no
H2B O2 1.9343 . no
H5 H8B 2.4812 . no
H5 O2 2.8560 5_455 no
H5 H7B 2.5450 . no
H5 H5 2.4198 7_466 no
H7A C10 3.0282 3_566 no
H7B N2 2.9271 3_576 no
H7B O2 2.8968 5_455 no
H7B H5 2.5450 . no
H7C O1W 2.6904 4_575 no
H7C O1W 2.6904 3_576 no
H8A H1 2.4384 . no
H8A O1 2.8307 . no
H8A C13 3.0257 5_455 no
H8B H5 2.4812 . no
H8B C13 2.9928 5_455 no
H8C H2B 2.5100 3_566 no
H8C N2 2.8543 3_566 no
H8C O2 2.7040 3_566 no
H10 O1 2.5335 . no
H10 H10 2.3546 2_555 no
H11 N3 2.7823 4_564 no
H11 C2 2.9734 4_564 no
H11 H2A 2.4795 4_564 no
H11 C13 3.0612 6_545 no
H11 N2 2.8084 4_564 no
H12 N4 2.7804 6_545 no
H12 C9 3.0840 6_545 no

loop_
_geom_hbond_atom_site_label_D
_geom_hbond_atom_site_label_H
_geom_hbond_atom_site_label_A
_geom_hbond_site_symmetry_A
_geom_hbond_distance_DH
_geom_hbond_distance_HA
_geom_hbond_distance_DA
_geom_hbond_angle_DHA
_geom_hbond_publ_flag
N1 H1 O1 . 0.88 1.80 2.6657(15) 168 yes
O1W H1W O1 . 0.99 2.00 2.9588(14) 164 yes
N2 H2A O2 7_566 0.88 2.53 2.9166(16) 108 yes
N2 H2A N4 7_566 0.88 2.09 2.9645(16) 170 yes
N2 H2B O2 . 0.88 1.93 2.8125(16) 175 yes

loop_
_geom_torsion_atom_site_label_1
_geom_torsion_atom_site_label_2
_geom_torsion_atom_site_label_3
_geom_torsion_atom_site_label_4
_geom_torsion
_geom_torsion_publ_flag
C6 N1 C2 N2 -176.44(12) no
C6 N1 C2 N3 3.15(19) no
C2 N1 C6 C5 -0.75(19) no
C2 N1 C6 C8 179.76(12) no
C4 N3 C2 N1 -2.83(18) no
C4 N3 C2 N2 176.76(12) no
C2 N3 C4 C5 0.3(2) no
C2 N3 C4 C7 -179.95(13) no
C9 N4 C13 C12 -0.1(2) no
C13 N4 C9 C10 1.1(2) no
C13 N4 C9 C14 -178.13(12) no
N3 C4 C5 C6 2.0(2) no
C7 C4 C5 C6 -177.79(13) no
C4 C5 C6 C8 177.75(13) no
C4 C5 C6 N1 -1.7(2) no
N4 C9 C10 C11 -1.2(2) no
C14 C9 C10 C11 178.09(13) no
N4 C9 C14 O2 -16.38(18) no
C10 C9 C14 O1 -16.52(19) no
C10 C9 C14 O2 164.34(13) no
N4 C9 C14 O1 162.77(12) no
C9 C10 C11 C12 0.1(2) no
C10 C11 C12 C13 0.8(2) no
C11 C12 C13 N4 -0.9(2) no
